data_2008452
loop_
_publ_author_name
'Qian, Ming'
'Gou, Shao-Hua'
'He, Ling'
'Zhou, Yu-Ming'
'Duan, Chun-Ying'

_publ_section_title
;[Tris(2-pyridyl-\k<i>N</i>-methyleneamino-\k<i>N</i>-ethyl)amine-\k<i>N</i>]manganese(II)
 diperchlorate
;
_journal_issue 5
_journal_name_full 'Acta Crystallographica Section C'
_journal_page_first 742
_journal_page_last 744
_journal_paper_doi 10.1107/S0108270198017624
_journal_volume 55
_journal_year 1999
_chemical_formula_moiety '[Mn(C24 H27 N7)](ClO4)2'
_chemical_formula_sum 'C24 H27 Cl2 Mn N7 O8'
_chemical_formula_weight 667.37
_chemical_name_systematic
;
 ?
;
_space_group_IT_number 159
_symmetry_cell_setting trigonal
_symmetry_space_group_name_Hall 'P 3 -2c'
_symmetry_space_group_name_H-M 'P 3 1 c'
_audit_creation_method SHELXL
_cell_angle_alpha 90.00
_cell_angle_beta 90.00
_cell_angle_gamma 120.00
_cell_formula_units_Z 2
_cell_length_a 10.068(3)
_cell_length_b 10.068(3)
_cell_length_c 16.728(6)
_cell_measurement_reflns_used 25
_cell_measurement_temperature 293(2)
_cell_measurement_theta_max 12.49
_cell_measurement_theta_min 5.24
_cell_volume 1468.5(8)
_computing_cell_refinement XSCANS
_computing_data_collection 'XSCANS (Siemens, 1994)'
_computing_data_reduction 'SHELXTL (Sheldrick, 1995)'
_computing_molecular_graphics SHELXTL
_computing_publication_material SHELXTL
_computing_structure_refinement SHELXTL
_computing_structure_solution SHELXTL
_diffrn_ambient_temperature 293(2)
_diffrn_measurement_device 'Siemens P4'
_diffrn_measurement_method '2\q/\w scans'
_diffrn_radiation_monochromator graphite
_diffrn_radiation_source 'fine-focus sealed tube'
_diffrn_radiation_type MoK\a
_diffrn_radiation_wavelength 0.71073
_diffrn_reflns_av_R_equivalents 0.0780
_diffrn_reflns_av_sigmaI/netI 0.0719
_diffrn_reflns_limit_h_max 12
_diffrn_reflns_limit_h_min -1
_diffrn_reflns_limit_k_max 1
_diffrn_reflns_limit_k_min -13
_diffrn_reflns_limit_l_max 21
_diffrn_reflns_limit_l_min -1
_diffrn_reflns_number 2960
_diffrn_reflns_theta_max 27.50
_diffrn_reflns_theta_min 2.34
_diffrn_standards_decay_% 7.59
_diffrn_standards_interval_count 97
_diffrn_standards_number 3
_exptl_absorpt_coefficient_mu 0.690
_exptl_absorpt_correction_T_max 0.8000
_exptl_absorpt_correction_T_min 0.7612
_exptl_absorpt_correction_type 'empirical psi-scan  (North et al., 1968)'
_exptl_crystal_colour yellow
_exptl_crystal_density_diffrn 1.509
_exptl_crystal_density_method 'not measured'
_exptl_crystal_description block
_exptl_crystal_F_000 686
_exptl_crystal_size_max 0.40
_exptl_crystal_size_mid 0.30
_exptl_crystal_size_min 0.30
_refine_diff_density_max 0.352
_refine_diff_density_min -0.371
_refine_ls_abs_structure_details 'Flack  (1983)'
_refine_ls_abs_structure_Flack 0.01(5)
_refine_ls_extinction_method none
_refine_ls_goodness_of_fit_all 1.052
_refine_ls_goodness_of_fit_obs 1.244
_refine_ls_hydrogen_treatment constr
_refine_ls_matrix_type full
_refine_ls_number_parameters 127
_refine_ls_number_reflns 1232
_refine_ls_number_restraints 1
_refine_ls_restrained_S_all 1.052
_refine_ls_restrained_S_obs 1.243
_refine_ls_R_factor_all 0.0844
_refine_ls_R_factor_obs .0516
_refine_ls_shift/esd_max 0.000
_refine_ls_shift/esd_mean 0.000
_refine_ls_structure_factor_coef Fsqd
_refine_ls_weighting_scheme
; calc w = 1/[\s^2^(Fo^2^)+(0.0467P)^2^] where
P=(Fo^2^+2Fc^2^)/3
;
_refine_ls_wR_factor_all 0.1267
_refine_ls_wR_factor_obs .1165
_reflns_number_observed 791
_reflns_number_total 1232
_reflns_observed_criterion >2sigma(I)
_cod_data_source_file da1054.cif
_cod_data_source_block qm2
_cod_depositor_comments
;
The following automatic conversions were performed:
'_symmetry_cell_setting' value 'Trigonal' changed to 'trigonal' according
to '/home/saulius/struct/CIF-dictionaries/cif_core.dic' dictionary named
'cif_core.dic' version 2.4.1 from 2010-06-29.

Automatic conversion script
Id: cif_fix_enum 1527 2010-12-29 10:47:43Z saulius 

The following automatic conversions were performed:

'_symmetry_cell_setting' value 'Trigonal' changed to 'trigonal'
according to /home/saulius/struct/CIF-dictionaries/cif_core.dic
dictionary named 'cif_core.dic' version 2.4.1 from 2010-06-29.

Automatic conversion script
Id: cif_fix_values 1715 2011-07-08 13:25:40Z adriana 
;
_cod_original_sg_symbol_H-M 'P31c '
_cod_database_code 2008452

loop_
_symmetry_equiv_pos_as_xyz
'x, y, z'
'-y, x-y, z'
'-x+y, -x, z'
'y, x, z+1/2'
'x-y, -y, z+1/2'
'-x, -x+y, z+1/2'

loop_
_atom_site_aniso_label
_atom_site_aniso_U_11
_atom_site_aniso_U_22
_atom_site_aniso_U_33
_atom_site_aniso_U_12
_atom_site_aniso_U_13
_atom_site_aniso_U_23
Mn1 .0491(6) .0491(6) .0371(7) .0246(3) .000 .000
N1 .062(4) .062(4) .045(4) .031(2) .000 .000
N2 .057(4) .092(5) .050(3) .039(3) -.001(3) -.020(3)
N3 .047(3) .047(3) .049(3) .023(2) -.005(2) -.002(2)
C1 .072(5) .100(6) .044(3) .043(5) .006(3) -.012(4)
C2 .072(5) .088(5) .047(3) .040(4) .008(3) -.021(4)
C3 .057(5) .094(6) .062(4) .040(5) -.005(3) -.010(4)
C4 .044(4) .054(4) .049(3) .024(3) .002(3) .003(3)
C5 .070(5) .068(5) .067(4) .040(4) -.010(4) -.002(4)
C6 .061(5) .072(5) .055(4) .028(4) -.017(4) -.009(4)
C7 .069(5) .075(5) .048(3) .031(4) -.013(4) -.019(4)
C8 .056(4) .056(4) .057(4) .020(3) -.010(3) -.019(3)
Cl1 .0715(13) .0715(13) .077(2) .0358(7) .000 .000
O12 .177(9) .177(9) .081(9) .088(4) .000 .000
O11 .113(5) .081(4) .179(7) .046(4) -.027(6) -.043(5)
Cl2 .102(2) .102(2) .0416(13) .0509(8) .000 .000
O22 .126(5) .126(5) .043(5) .063(3) .000 .000
O21 .181(8) .149(8) .117(5) .107(7) -.019(6) -.036(5)

loop_
_atom_site_label
_atom_site_fract_x
_atom_site_fract_y
_atom_site_fract_z
_atom_site_U_iso_or_equiv
_atom_site_thermal_displace_type
_atom_site_calc_flag
_atom_site_refinement_flags
_atom_site_occupancy
_atom_site_disorder_group
_atom_site_type_symbol
Mn1 .6667 .3333 .02401(7) .0451(4) Uani d S 1 . Mn
N1 .6667 .3333 .1753(5) .056(2) Uani d S 1 . N
N2 .4996(7) .4070(7) .0640(3) .066(2) Uani d . 1 . N
N3 .4514(6) .2214(6) -.0639(3) .0482(12) Uani d . 1 . N
C1 .5392(10) .3537(10) .2019(4) .072(2) Uani d . 1 . C
H1B .5585(10) .3924(10) .2557(4) .086 Uiso d R 1 . H
H1C .4461(10) .2563(10) .2021(4) .086 Uiso d R 1 . H
C2 .5195(9) .4647(9) .1481(4) .069(2) Uani d . 1 . C
H2A .4303(9) .4708(9) .1645(4) .083 Uiso calc R 1 . H
H2B .6090(9) .5663(9) .1518(4) .083 Uiso calc R 1 . H
C3 .3587(8) .3273(10) .0338(4) .070(2) Uani d . 1 . C
H3A .2724(8) .3128(10) .0616(4) .084 Uiso calc R 1 . H
C4 .3491(7) .2642(8) -.0463(4) .0494(14) Uani d . 1 . C
C5 .2349(9) .2422(9) -.1005(4) .066(2) Uani d . 1 . C
H5A .1613(9) .2682(9) -.0867(4) .079 Uiso calc R 1 . H
C6 .2318(8) .1816(9) -.1748(4) .065(2) Uani d . 1 . C
H6A .1598(8) .1719(9) -.2126(4) .078 Uiso calc R 1 . H
C7 .3346(9) .1361(9) -.1924(4) .066(2) Uani d . 1 . C
H7A .3315(9) .0903(9) -.2412(4) .079 Uiso calc R 1 . H
C8 .4445(8) .1598(8) -.1354(4) .060(2) Uani d . 1 . C
H8A .5170(8) .1314(8) -.1477(4) .072 Uiso calc R 1 . H
Cl1 .3333 .6667 -.0424(2) .0733(9) Uani d S 1 . Cl
O12 .3333 .6667 .0405(7) .145(6) Uani d S 1 . O
O11 .1873(8) .5497(8) -.0683(5) .125(3) Uani d . 1 . O
Cl2 .0000 .0000 .1187(2) .0818(11) Uani d S 1 . Cl
O22 .0000 .0000 .0354(5) .098(3) Uani d S 1 . O
O21 -.0069(12) .1291(10) .1484(5) .138(3) Uani d . 1 . O

loop_
_atom_type_symbol
_atom_type_description
_atom_type_scat_dispersion_real
_atom_type_scat_dispersion_imag
_atom_type_scat_source
C C 0.0033 0.0016 'International Tables Vol C Tables 4.2.6.8 and 6.1.1.4'
H H 0.0000 0.0000 'International Tables Vol C Tables 4.2.6.8 and 6.1.1.4'
N N 0.0061 0.0033 'International Tables Vol C Tables 4.2.6.8 and 6.1.1.4'
O O 0.0106 0.0060 'International Tables Vol C Tables 4.2.6.8 and 6.1.1.4'
Cl Cl 0.1484 0.1585 'International Tables Vol C Tables 4.2.6.8 and 6.1.1.4'
Mn Mn 0.3368 0.7283 'International Tables Vol C Tables 4.2.6.8 and 6.1.1.4'

loop_
_geom_angle_atom_site_label_1
_geom_angle_atom_site_label_2
_geom_angle_atom_site_label_3
_geom_angle_site_symmetry_1
_geom_angle_site_symmetry_3
_geom_angle
N2 Mn1 N2 2_655 3_665 111.56(14)
N2 Mn1 N2 2_655 . 111.56(14)
N2 Mn1 N2 3_665 . 111.56(14)
N2 Mn1 N3 2_655 2_655 71.8(2)
N2 Mn1 N3 3_665 2_655 86.7(2)
N2 Mn1 N3 . 2_655 157.0(2)
N2 Mn1 N3 2_655 . 86.7(2)
N2 Mn1 N3 3_665 . 157.0(2)
N2 Mn1 N3 . . 71.8(2)
N3 Mn1 N3 2_655 . 86.0(2)
N2 Mn1 N3 2_655 3_665 157.0(2)
N2 Mn1 N3 3_665 3_665 71.8(2)
N2 Mn1 N3 . 3_665 86.7(2)
N3 Mn1 N3 2_655 3_665 86.0(2)
N3 Mn1 N3 . 3_665 86.0(2)
N2 Mn1 N1 2_655 . 72.70(15)
N2 Mn1 N1 3_665 . 72.70(15)
N2 Mn1 N1 . . 72.70(15)
N3 Mn1 N1 2_655 . 128.07(13)
N3 Mn1 N1 . . 128.07(13)
N3 Mn1 N1 3_665 . 128.07(13)
C1 N1 C1 2_655 3_665 111.2(4)
C1 N1 C1 2_655 . 111.2(4)
C1 N1 C1 3_665 . 111.2(4)
C1 N1 Mn1 2_655 . 107.7(4)
C1 N1 Mn1 3_665 . 107.7(4)
C1 N1 Mn1 . . 107.7(4)
C3 N2 C2 . . 119.1(6)
C3 N2 Mn1 . . 115.8(5)
C2 N2 Mn1 . . 115.5(5)
C8 N3 C4 . . 118.7(6)
C8 N3 Mn1 . . 126.6(5)
C4 N3 Mn1 . . 112.2(4)
N1 C1 C2 . . 111.5(6)
N2 C2 C1 . . 108.2(6)
N2 C3 C4 . . 115.3(6)
N3 C4 C5 . . 121.0(6)
N3 C4 C3 . . 116.6(6)
C5 C4 C3 . . 122.3(6)
C6 C5 C4 . . 119.4(7)
C7 C6 C5 . . 119.6(7)
C6 C7 C8 . . 118.0(6)
N3 C8 C7 . . 123.3(7)
O12 Cl1 O11 . 3_565 107.8(4)
O12 Cl1 O11 . . 107.8(4)
O11 Cl1 O11 3_565 . 111.1(4)
O12 Cl1 O11 . 2_665 107.8(4)
O11 Cl1 O11 3_565 2_665 111.1(4)
O11 Cl1 O11 . 2_665 111.1(4)
O22 Cl2 O21 . 3 110.4(3)
O22 Cl2 O21 . 2 110.4(3)
O21 Cl2 O21 3 2 108.5(3)
O22 Cl2 O21 . . 110.4(3)
O21 Cl2 O21 3 . 108.5(3)
O21 Cl2 O21 2 . 108.5(3)

loop_
_geom_bond_atom_site_label_1
_geom_bond_atom_site_label_2
_geom_bond_site_symmetry_2
_geom_bond_distance
_geom_bond_publ_flag
Mn1 N2 2_655 2.252(6) ?
Mn1 N2 3_665 2.252(6) ?
Mn1 N2 . 2.252(6) ?
Mn1 N3 2_655 2.385(5) ?
Mn1 N3 . 2.385(5) ?
Mn1 N3 3_665 2.385(5) ?
Mn1 N1 . 2.531(9) ?
N1 C1 2_655 1.467(8) ?
N1 C1 3_665 1.467(8) ?
N1 C1 . 1.467(8) ?
N2 C3 . 1.333(9) ?
N2 C2 . 1.496(8) ?
N3 C8 . 1.332(8) ?
N3 C4 . 1.333(8) ?
C1 C2 . 1.523(11) ?
C3 C4 . 1.465(9) ?
C4 C5 . 1.393(9) ?
C5 C6 . 1.378(10) ?
C6 C7 . 1.357(11) ?
C7 C8 . 1.388(10) ?
Cl1 O12 . 1.388(13) ?
Cl1 O11 3_565 1.416(7) ?
Cl1 O11 . 1.416(7) ?
Cl1 O11 2_665 1.416(7) ?
Cl2 O22 . 1.393(9) ?
Cl2 O21 3 1.426(8) ?
Cl2 O21 2 1.426(8) ?
Cl2 O21 . 1.426(8) ?
